data_1519394
loop_
_publ_author_name
'Smiles, Danil E.'
'Wu, Guang'
'Kaltsoyannis, Nikolas'
'Hayton, Trevor W.'

_publ_section_title
;
 Thorium--ligand multiple bonds via reductive deprotection of a trityl
 group
;
_journal_issue 7
_journal_name_full 'Chem. Sci.'
_journal_page_first 3891
_journal_paper_doi 10.1039/C5SC01248A
_journal_volume 6
_journal_year 2015
_chemical_formula_sum 'C53 H73 N2 O2 Si4 Th'
_chemical_formula_weight 1114.53
_chemical_name_systematic
; 
 ? 
;
_space_group_IT_number 2
_symmetry_cell_setting triclinic
_symmetry_space_group_name_Hall '-P 1'
_symmetry_space_group_name_H-M 'P -1'
_atom_sites_solution_hydrogens geom
_atom_sites_solution_primary direct
_atom_sites_solution_secondary difmap
_audit_creation_method SHELXL-97
_audit_update_record
;
2015-04-02 deposited with the CCDC.
2015-04-30 downloaded from the CCDC.
;
_cell_angle_alpha 85.654(3)
_cell_angle_beta 77.178(3)
_cell_angle_gamma 79.336(3)
_cell_formula_units_Z 2
_cell_length_a 12.955(2)
_cell_length_b 13.0253(19)
_cell_length_c 16.867(2)
_cell_measurement_temperature 100(2)
_cell_volume 2725.5(7)
_computing_structure_refinement 'SHELXL-97 (Sheldrick, 2008)'
_computing_structure_solution 'SHELXS-97 (Sheldrick, 2008)'
_diffrn_ambient_temperature 100(2)
_diffrn_measured_fraction_theta_full 0.997
_diffrn_measured_fraction_theta_max 0.997
_diffrn_radiation_monochromator graphite
_diffrn_radiation_source 'fine-focus sealed tube'
_diffrn_radiation_type MoK\a
_diffrn_radiation_wavelength 0.71073
_diffrn_reflns_av_R_equivalents 0.0655
_diffrn_reflns_av_sigmaI/netI 0.0537
_diffrn_reflns_limit_h_max 16
_diffrn_reflns_limit_h_min -16
_diffrn_reflns_limit_k_max 16
_diffrn_reflns_limit_k_min -16
_diffrn_reflns_limit_l_max 21
_diffrn_reflns_limit_l_min -21
_diffrn_reflns_number 56153
_diffrn_reflns_theta_full 26.44
_diffrn_reflns_theta_max 26.44
_diffrn_reflns_theta_min 1.24
_exptl_absorpt_coefficient_mu 2.862
_exptl_absorpt_correction_T_max 0.7454
_exptl_absorpt_correction_T_min 0.6341
_exptl_absorpt_correction_type multi-scan
_exptl_absorpt_process_details SADABS
_exptl_crystal_colour colorless
_exptl_crystal_density_diffrn 1.358
_exptl_crystal_density_method 'not measured'
_exptl_crystal_description plate
_exptl_crystal_F_000 1134
_exptl_crystal_size_max 0.1
_exptl_crystal_size_mid 0.1
_exptl_crystal_size_min 0.05
_refine_diff_density_max 1.598
_refine_diff_density_min -0.757
_refine_diff_density_rms 0.110
_refine_ls_extinction_method none
_refine_ls_goodness_of_fit_ref 1.013
_refine_ls_hydrogen_treatment mixed
_refine_ls_matrix_type full
_refine_ls_number_parameters 572
_refine_ls_number_reflns 11192
_refine_ls_number_restraints 0
_refine_ls_restrained_S_all 1.013
_refine_ls_R_factor_all 0.0452
_refine_ls_R_factor_gt 0.0310
_refine_ls_shift/su_max 0.001
_refine_ls_shift/su_mean 0.000
_refine_ls_structure_factor_coef Fsqd
_refine_ls_weighting_details 'calc w=1/[\s^2^(Fo^2^)+(0.0320P)^2^+0.0000P] where P=(Fo^2^+2Fc^2^)/3'
_refine_ls_weighting_scheme calc
_refine_ls_wR_factor_gt 0.0612
_refine_ls_wR_factor_ref 0.0653
_reflns_number_gt 9507
_reflns_number_total 11192
_reflns_threshold_expression >2sigma(I)
_cod_data_source_file c5sc01248a2.cif
_cod_data_source_block complex_5
_cod_depositor_comments
;
The following automatic conversions were performed:

'_symmetry_cell_setting' value 'Triclinic' changed to 'triclinic'
according to
/usr/data/users/saulius/crontab/automatic-downloads/rss-feeds/RSC/lib/dictionaries/cif_core.dic
dictionary named 'cif_core.dic' version 2.4.2 from 2011-04-26.

Automatic conversion script
Id: cif_fix_values 3271 2015-04-21 07:52:19Z andrius 

 Adding full bibliography for 1519391--1519397.cif.
;
_cod_original_cell_volume 2725.4(7)
_cod_original_sg_symbol_H-M P-1
_cod_database_code 1519394

loop_
_symmetry_equiv_pos_as_xyz
'x, y, z'
'-x, -y, -z'

loop_
_atom_site_label
_atom_site_type_symbol
_atom_site_fract_x
_atom_site_fract_y
_atom_site_fract_z
_atom_site_U_iso_or_equiv
_atom_site_adp_type
_atom_site_occupancy
_atom_site_symmetry_multiplicity
_atom_site_calc_flag
_atom_site_refinement_flags
Th1 Th 0.319951(10) 0.767930(10) 0.728213(8) 0.01532(4) Uani 1 1 d .
N1 N 0.4904(2) 0.6717(2) 0.67278(17) 0.0209(7) Uani 1 1 d .
N2 N 0.2047(2) 0.8734(2) 0.65189(18) 0.0242(7) Uani 1 1 d .
Si1 Si 0.53784(8) 0.53997(8) 0.68840(6) 0.0250(2) Uani 1 1 d .
Si4 Si 0.14341(9) 1.00083(8) 0.67249(7) 0.0294(3) Uani 1 1 d .
Si2 Si 0.56922(8) 0.74991(8) 0.60797(6) 0.0236(2) Uani 1 1 d .
Si3 Si 0.19087(10) 0.80977(10) 0.57026(7) 0.0351(3) Uani 1 1 d .
O1 O 0.36482(18) 0.85437(17) 0.81363(13) 0.0163(5) Uani 1 1 d .
O2 O 0.21226(18) 0.67533(17) 0.79960(14) 0.0183(5) Uani 1 1 d .
C12 C 0.1229(3) 1.0219(3) 0.7832(3) 0.0340(10) Uani 1 1 d .
H3A H 0.0783 0.9733 0.8142 0.051 Uiso 1 1 calc R
H3B H 0.0870 1.0939 0.7948 0.051 Uiso 1 1 calc R
H3C H 0.1927 1.0096 0.7990 0.051 Uiso 1 1 calc R
C5 C 0.6830(3) 0.7823(3) 0.6474(3) 0.0329(10) Uani 1 1 d .
H1A H 0.6548 0.8169 0.6993 0.049 Uiso 1 1 calc R
H1B H 0.7211 0.8290 0.6080 0.049 Uiso 1 1 calc R
H1C H 0.7327 0.7178 0.6556 0.049 Uiso 1 1 calc R
C6 C 0.4813(3) 0.8799(3) 0.5952(2) 0.0310(9) Uani 1 1 d .
H2A H 0.4193 0.8692 0.5745 0.047 Uiso 1 1 calc R
H2B H 0.5226 0.9250 0.5565 0.047 Uiso 1 1 calc R
H2C H 0.4562 0.9131 0.6478 0.047 Uiso 1 1 calc R
C39 C 0.1761(3) 0.5022(2) 0.8351(2) 0.0181(8) Uani 1 1 d .
C27 C 0.4620(3) 0.8178(3) 1.0041(2) 0.0186(8) Uani 1 1 d .
H15 H 0.4266 0.8806 1.0304 0.022 Uiso 1 1 calc R
C21 C 0.3075(3) 1.0536(3) 0.9619(2) 0.0188(8) Uani 1 1 d .
H8 H 0.3688 1.0862 0.9433 0.023 Uiso 1 1 calc R
C20 C 0.3057(3) 0.9575(2) 0.9329(2) 0.0162(7) Uani 1 1 d .
C13 C 0.4031(3) 0.8969(2) 0.8745(2) 0.0150(7) Uani 1 1 d .
C32 C 0.1394(3) 0.6182(2) 0.8547(2) 0.0173(7) Uani 1 1 d .
C38 C 0.0582(3) 0.6752(3) 1.0016(2) 0.0197(8) Uani 1 1 d .
H25 H -0.0114 0.6872 0.9897 0.024 Uiso 1 1 calc R
C26 C 0.4590(3) 0.8068(3) 0.9234(2) 0.0158(7) Uani 1 1 d .
C30 C 0.5628(3) 0.6334(3) 0.9304(2) 0.0230(8) Uani 1 1 d .
H18 H 0.5957 0.5692 0.9052 0.028 Uiso 1 1 calc R
C14 C 0.4823(3) 0.9687(3) 0.8321(2) 0.0162(7) Uani 1 1 d .
C33 C 0.1469(3) 0.6394(2) 0.9411(2) 0.0188(8) Uani 1 1 d .
C25 C 0.2154(3) 0.9108(3) 0.9621(2) 0.0190(8) Uani 1 1 d .
H13 H 0.2135 0.8444 0.9433 0.023 Uiso 1 1 calc R
C19 C 0.5841(3) 0.9614(3) 0.8476(2) 0.0222(8) Uani 1 1 d .
H7 H 0.6075 0.9098 0.8857 0.027 Uiso 1 1 calc R
C35 C 0.2599(3) 0.6418(3) 1.0381(2) 0.0227(8) Uani 1 1 d .
H23 H 0.3294 0.6304 1.0503 0.027 Uiso 1 1 calc R
C34 C 0.2484(3) 0.6237(3) 0.9613(2) 0.0193(8) Uani 1 1 d .
H24 H 0.3106 0.6001 0.9210 0.023 Uiso 1 1 calc R
C28 C 0.5159(3) 0.7386(3) 1.0467(2) 0.0233(8) Uani 1 1 d .
H12 H 0.5183 0.7480 1.1016 0.028 Uiso 1 1 calc R
C22 C 0.2197(3) 1.1031(3) 1.0186(2) 0.0244(8) Uani 1 1 d .
H10 H 0.2215 1.1690 1.0382 0.029 Uiso 1 1 calc R
C29 C 0.5663(3) 0.6460(3) 1.0101(2) 0.0247(9) Uani 1 1 d .
H17 H 0.6030 0.5916 1.0395 0.030 Uiso 1 1 calc R
C15 C 0.4501(3) 1.0447(3) 0.7754(2) 0.0230(8) Uani 1 1 d .
H6 H 0.3807 1.0506 0.7637 0.028 Uiso 1 1 calc R
C36 C 0.1701(3) 0.6766(3) 1.0975(2) 0.0266(9) Uani 1 1 d .
H28 H 0.1777 0.6888 1.1506 0.032 Uiso 1 1 calc R
C31 C 0.5113(3) 0.7144(3) 0.8866(2) 0.0192(8) Uani 1 1 d .
H16 H 0.5121 0.7061 0.8310 0.023 Uiso 1 1 calc R
C44 C 0.1886(3) 0.4750(3) 0.7549(2) 0.0270(9) Uani 1 1 d .
H21 H 0.1728 0.5277 0.7151 0.032 Uiso 1 1 calc R
C24 C 0.1286(3) 0.9591(3) 1.0178(2) 0.0235(8) Uani 1 1 d .
H11 H 0.0676 0.9263 1.0370 0.028 Uiso 1 1 calc R
C40 C 0.1951(3) 0.4227(3) 0.8923(2) 0.0220(8) Uani 1 1 d .
H22 H 0.1848 0.4389 0.9478 0.026 Uiso 1 1 calc R
C37 C 0.0689(3) 0.6937(3) 1.0791(2) 0.0272(9) Uani 1 1 d .
H27 H 0.0071 0.7180 1.1194 0.033 Uiso 1 1 calc R
C4 C 0.6229(4) 0.6963(3) 0.5048(2) 0.0421(12) Uani 1 1 d .
H29A H 0.6712 0.6297 0.5089 0.063 Uiso 1 1 calc R
H29B H 0.6624 0.7460 0.4697 0.063 Uiso 1 1 calc R
H29C H 0.5631 0.6852 0.4814 0.063 Uiso 1 1 calc R
C1 C 0.4628(3) 0.4876(3) 0.7856(2) 0.0254(9) Uani 1 1 d .
H31A H 0.4816 0.5163 0.8315 0.038 Uiso 1 1 calc R
H31B H 0.4819 0.4112 0.7880 0.038 Uiso 1 1 calc R
H31C H 0.3854 0.5078 0.7884 0.038 Uiso 1 1 calc R
C2 C 0.5193(4) 0.4590(3) 0.6087(3) 0.0445(12) Uani 1 1 d .
H30A H 0.4432 0.4708 0.6061 0.067 Uiso 1 1 calc R
H30B H 0.5429 0.3850 0.6219 0.067 Uiso 1 1 calc R
H30C H 0.5621 0.4784 0.5560 0.067 Uiso 1 1 calc R
C17 C 0.6198(3) 1.1042(3) 0.7520(2) 0.0319(10) Uani 1 1 d .
H33 H 0.6663 1.1503 0.7248 0.038 Uiso 1 1 calc R
C18 C 0.6532(3) 1.0295(3) 0.8075(2) 0.0291(9) Uani 1 1 d .
H32 H 0.7227 1.0239 0.8187 0.035 Uiso 1 1 calc R
C16 C 0.5185(3) 1.1120(3) 0.7359(2) 0.0308(9) Uani 1 1 d .
H34 H 0.4955 1.1636 0.6976 0.037 Uiso 1 1 calc R
C23 C 0.1310(3) 1.0560(3) 1.0457(2) 0.0238(8) Uani 1 1 d .
H35 H 0.0711 1.0899 1.0836 0.029 Uiso 1 1 calc R
C42 C 0.2443(3) 0.2944(3) 0.7897(3) 0.0323(10) Uani 1 1 d .
H37 H 0.2691 0.2239 0.7744 0.039 Uiso 1 1 calc R
C41 C 0.2290(3) 0.3195(3) 0.8693(3) 0.0308(10) Uani 1 1 d .
H36 H 0.2417 0.2660 0.9092 0.037 Uiso 1 1 calc R
C43 C 0.2239(3) 0.3713(3) 0.7318(3) 0.0331(10) Uani 1 1 d .
H38 H 0.2337 0.3540 0.6766 0.040 Uiso 1 1 calc R
C50 C -0.0068(3) 0.7433(3) 0.7986(2) 0.0219(8) Uani 1 1 d .
H39 H 0.0436 0.7883 0.7775 0.026 Uiso 1 1 calc R
C45 C 0.0252(3) 0.6504(3) 0.8403(2) 0.0195(8) Uani 1 1 d .
C46 C -0.0513(3) 0.5877(3) 0.8713(2) 0.0226(8) Uani 1 1 d .
H41 H -0.0312 0.5244 0.9002 0.027 Uiso 1 1 calc R
C7 C 0.2787(4) 0.6767(4) 0.5708(3) 0.0433(12) Uani 1 1 d .
H42A H 0.3540 0.6851 0.5633 0.065 Uiso 1 1 calc R
H42B H 0.2707 0.6364 0.5264 0.065 Uiso 1 1 calc R
H42C H 0.2570 0.6397 0.6229 0.065 Uiso 1 1 calc R
C9 C 0.0533(4) 0.7828(4) 0.5733(3) 0.0515(13) Uani 1 1 d .
H43A H 0.0309 0.7396 0.6220 0.077 Uiso 1 1 calc R
H43B H 0.0542 0.7457 0.5247 0.077 Uiso 1 1 calc R
H43C H 0.0027 0.8490 0.5749 0.077 Uiso 1 1 calc R
C3 C 0.6834(3) 0.5120(3) 0.6932(3) 0.0481(13) Uani 1 1 d .
H44A H 0.7269 0.5300 0.6404 0.072 Uiso 1 1 calc R
H44B H 0.7043 0.4376 0.7066 0.072 Uiso 1 1 calc R
H44C H 0.6953 0.5538 0.7353 0.072 Uiso 1 1 calc R
C48 C -0.1866(3) 0.7077(3) 0.8200(2) 0.0272(9) Uani 1 1 d .
H46 H -0.2589 0.7277 0.8140 0.033 Uiso 1 1 calc R
C47 C -0.1551(3) 0.6149(3) 0.8612(2) 0.0280(9) Uani 1 1 d .
H47 H -0.2056 0.5701 0.8825 0.034 Uiso 1 1 calc R
C49 C -0.1114(3) 0.7706(3) 0.7877(2) 0.0280(9) Uani 1 1 d .
H45 H -0.1316 0.8331 0.7579 0.034 Uiso 1 1 calc R
C10 C 0.2279(4) 1.0955(3) 0.6157(3) 0.0473(12) Uani 1 1 d .
H48A H 0.2979 1.0824 0.6312 0.071 Uiso 1 1 calc R
H48B H 0.1918 1.1670 0.6290 0.071 Uiso 1 1 calc R
H48C H 0.2383 1.0868 0.5570 0.071 Uiso 1 1 calc R
C11 C 0.0083(4) 1.0374(4) 0.6449(3) 0.0559(14) Uani 1 1 d .
H49A H 0.0157 1.0270 0.5869 0.084 Uiso 1 1 calc R
H49B H -0.0206 1.1110 0.6566 0.084 Uiso 1 1 calc R
H49C H -0.0408 0.9934 0.6770 0.084 Uiso 1 1 calc R
C8 C 0.2372(4) 0.8774(5) 0.4703(3) 0.0622(16) Uani 1 1 d .
H50A H 0.1941 0.9476 0.4687 0.093 Uiso 1 1 calc R
H50B H 0.2287 0.8372 0.4261 0.093 Uiso 1 1 calc R
H50C H 0.3131 0.8831 0.4636 0.093 Uiso 1 1 calc R
C51 C 0.9700(4) 0.4830(4) 0.5405(3) 0.0519(13) Uani 1 1 d .
H51A H 0.9087 0.4527 0.5321 0.062 Uiso 1 1 calc R
H51B H 0.9400 0.5455 0.5735 0.062 Uiso 1 1 calc R
C52 C 1.0349(4) 0.4046(5) 0.5881(3) 0.0648(16) Uani 1 1 d .
H52A H 1.0959 0.4351 0.5967 0.078 Uiso 1 1 calc R
H52B H 1.0652 0.3423 0.5549 0.078 Uiso 1 1 calc R
C53 C 0.9735(4) 0.3688(5) 0.6712(3) 0.0729(18) Uani 1 1 d .
H53A H 0.9428 0.4296 0.7049 0.109 Uiso 1 1 calc R
H53B H 1.0229 0.3197 0.6982 0.109 Uiso 1 1 calc R
H53C H 0.9155 0.3342 0.6635 0.109 Uiso 1 1 calc R

loop_
_atom_site_aniso_label
_atom_site_aniso_U_11
_atom_site_aniso_U_22
_atom_site_aniso_U_33
_atom_site_aniso_U_23
_atom_site_aniso_U_13
_atom_site_aniso_U_12
Th1 0.01571(7) 0.01810(7) 0.01337(7) 0.00028(4) -0.00366(5) -0.00566(5)
N1 0.0234(17) 0.0238(16) 0.0156(15) -0.0033(12) -0.0007(13) -0.0077(13)
N2 0.0215(17) 0.0323(17) 0.0215(17) 0.0096(14) -0.0083(13) -0.0118(14)
Si1 0.0242(6) 0.0233(5) 0.0233(6) -0.0029(4) 0.0027(4) -0.0018(4)
Si4 0.0280(6) 0.0278(6) 0.0351(7) 0.0139(5) -0.0143(5) -0.0085(5)
Si2 0.0239(6) 0.0287(5) 0.0179(5) -0.0024(4) 0.0009(4) -0.0099(4)
Si3 0.0323(7) 0.0602(8) 0.0175(6) 0.0017(5) -0.0087(5) -0.0168(6)
O1 0.0177(12) 0.0174(12) 0.0159(12) 0.0006(10) -0.0073(10) -0.0041(10)
O2 0.0187(13) 0.0181(12) 0.0181(13) 0.0026(10) -0.0023(10) -0.0067(10)
C12 0.029(2) 0.025(2) 0.043(3) 0.0024(19) -0.0037(19) -0.0014(18)
C5 0.028(2) 0.038(2) 0.035(2) 0.0018(19) -0.0069(18) -0.0123(19)
C6 0.026(2) 0.036(2) 0.033(2) 0.0094(19) -0.0080(18) -0.0138(18)
C39 0.0125(17) 0.0144(17) 0.028(2) -0.0004(15) -0.0038(15) -0.0048(14)
C27 0.0184(18) 0.0150(17) 0.025(2) -0.0016(15) -0.0062(15) -0.0066(14)
C21 0.0198(19) 0.0181(17) 0.0199(19) -0.0013(15) -0.0047(15) -0.0062(15)
C20 0.0156(18) 0.0147(16) 0.0184(18) 0.0000(14) -0.0053(14) -0.0010(14)
C13 0.0153(17) 0.0135(16) 0.0172(18) -0.0021(14) -0.0049(14) -0.0025(13)
C32 0.0177(18) 0.0144(17) 0.0206(19) 0.0015(14) -0.0025(15) -0.0077(14)
C38 0.0199(19) 0.0181(17) 0.023(2) 0.0014(15) -0.0061(15) -0.0066(15)
C26 0.0104(17) 0.0185(17) 0.0205(19) -0.0007(14) -0.0030(14) -0.0078(14)
C30 0.0179(19) 0.0175(18) 0.033(2) -0.0024(16) -0.0073(16) 0.0018(15)
C14 0.0172(18) 0.0176(17) 0.0126(17) -0.0038(14) 0.0012(14) -0.0040(14)
C33 0.0210(19) 0.0127(16) 0.025(2) 0.0075(15) -0.0082(16) -0.0085(14)
C25 0.0165(18) 0.0153(17) 0.026(2) 0.0022(15) -0.0058(15) -0.0046(14)
C19 0.0199(19) 0.0250(19) 0.022(2) -0.0041(16) -0.0034(15) -0.0049(15)
C35 0.022(2) 0.0223(19) 0.028(2) 0.0054(16) -0.0113(16) -0.0093(16)
C34 0.0186(19) 0.0169(17) 0.023(2) 0.0024(15) -0.0044(15) -0.0048(14)
C28 0.023(2) 0.028(2) 0.023(2) 0.0031(16) -0.0103(16) -0.0093(16)
C22 0.028(2) 0.0180(18) 0.025(2) -0.0049(15) -0.0034(17) -0.0011(16)
C29 0.022(2) 0.0247(19) 0.028(2) 0.0094(17) -0.0103(16) -0.0048(16)
C15 0.024(2) 0.0220(18) 0.023(2) -0.0004(15) -0.0044(16) -0.0043(16)
C36 0.036(2) 0.025(2) 0.022(2) 0.0016(16) -0.0096(18) -0.0123(17)
C31 0.0168(18) 0.0218(18) 0.0202(19) -0.0006(15) -0.0052(15) -0.0052(15)
C44 0.031(2) 0.0225(19) 0.030(2) -0.0009(17) -0.0088(18) -0.0079(17)
C24 0.0185(19) 0.0230(19) 0.028(2) 0.0000(16) -0.0013(16) -0.0057(15)
C40 0.0196(19) 0.0212(18) 0.026(2) 0.0024(16) -0.0068(16) -0.0058(15)
C37 0.027(2) 0.028(2) 0.025(2) -0.0028(17) 0.0014(17) -0.0080(17)
C4 0.052(3) 0.044(3) 0.028(2) -0.007(2) 0.012(2) -0.026(2)
C1 0.024(2) 0.0224(19) 0.027(2) -0.0018(16) -0.0019(16) -0.0025(16)
C2 0.077(4) 0.025(2) 0.027(2) -0.0074(18) -0.001(2) -0.008(2)
C17 0.036(2) 0.033(2) 0.028(2) -0.0003(18) 0.0031(18) -0.0208(19)
C18 0.025(2) 0.036(2) 0.028(2) -0.0094(18) 0.0017(17) -0.0144(18)
C16 0.038(2) 0.024(2) 0.029(2) 0.0042(17) -0.0026(19) -0.0103(18)
C23 0.0193(19) 0.0242(19) 0.024(2) -0.0010(16) 0.0016(16) -0.0007(16)
C42 0.029(2) 0.0188(19) 0.051(3) -0.0093(19) -0.014(2) 0.0026(16)
C41 0.028(2) 0.0172(19) 0.050(3) 0.0036(18) -0.0141(19) -0.0041(16)
C43 0.032(2) 0.033(2) 0.035(2) -0.0131(19) -0.0072(19) -0.0034(18)
C50 0.0165(19) 0.0200(18) 0.026(2) 0.0004(15) -0.0027(15) 0.0017(15)
C45 0.0199(19) 0.0150(17) 0.025(2) -0.0021(15) -0.0079(15) -0.0029(14)
C46 0.0186(19) 0.0219(18) 0.026(2) 0.0031(16) -0.0040(16) -0.0037(15)
C7 0.048(3) 0.062(3) 0.027(2) -0.019(2) -0.006(2) -0.022(2)
C9 0.045(3) 0.083(4) 0.037(3) -0.017(3) -0.015(2) -0.023(3)
C3 0.026(2) 0.039(3) 0.067(3) 0.005(2) 0.006(2) 0.001(2)
C48 0.021(2) 0.035(2) 0.025(2) -0.0057(17) -0.0064(16) -0.0022(17)
C47 0.021(2) 0.026(2) 0.037(2) -0.0033(17) -0.0041(17) -0.0071(16)
C49 0.025(2) 0.029(2) 0.027(2) 0.0036(17) -0.0050(17) 0.0013(17)
C10 0.058(3) 0.038(3) 0.048(3) 0.020(2) -0.012(2) -0.018(2)
C11 0.050(3) 0.046(3) 0.081(4) 0.016(3) -0.043(3) -0.005(2)
C8 0.059(3) 0.115(5) 0.019(2) 0.015(3) -0.014(2) -0.031(3)
C51 0.034(3) 0.075(4) 0.046(3) -0.005(3) -0.009(2) -0.006(2)
C52 0.041(3) 0.097(4) 0.058(4) 0.009(3) -0.015(3) -0.017(3)
C53 0.043(3) 0.102(5) 0.067(4) 0.016(3) -0.008(3) -0.009(3)

loop_
_atom_type_symbol
_atom_type_description
_atom_type_scat_dispersion_real
_atom_type_scat_dispersion_imag
_atom_type_scat_source
C C 0.0033 0.0016 'International Tables Vol C Tables 4.2.6.8 and 6.1.1.4'
H H 0.0000 0.0000 'International Tables Vol C Tables 4.2.6.8 and 6.1.1.4'
N N 0.0061 0.0033 'International Tables Vol C Tables 4.2.6.8 and 6.1.1.4'
O O 0.0106 0.0060 'International Tables Vol C Tables 4.2.6.8 and 6.1.1.4'
Si Si 0.0817 0.0704 'International Tables Vol C Tables 4.2.6.8 and 6.1.1.4'
Th Th -7.2400 8.8979 'International Tables Vol C Tables 4.2.6.8 and 6.1.1.4'

loop_
_geom_angle_atom_site_label_1
_geom_angle_atom_site_label_2
_geom_angle_atom_site_label_3
_geom_angle
_geom_angle_site_symmetry_1
O2 Th1 O1 105.05(9) .
O2 Th1 N1 113.70(9) .
O1 Th1 N1 98.95(9) .
O2 Th1 N2 100.35(9) .
O1 Th1 N2 112.65(10) .
N1 Th1 N2 125.06(10) .
Si2 N1 Si1 120.97(17) .
Si2 N1 Th1 110.99(14) .
Si1 N1 Th1 128.02(15) .
Si3 N2 Si4 122.91(18) .
Si3 N2 Th1 112.08(15) .
Si4 N2 Th1 124.99(16) .
N1 Si1 C2 112.34(18) .
N1 Si1 C1 111.36(15) .
C2 Si1 C1 104.97(19) .
N1 Si1 C3 113.02(18) .
C2 Si1 C3 107.9(2) .
C1 Si1 C3 106.75(19) .
N2 Si4 C12 109.74(16) .
N2 Si4 C10 111.18(19) .
C12 Si4 C10 108.1(2) .
N2 Si4 C11 113.9(2) .
C12 Si4 C11 107.1(2) .
C10 Si4 C11 106.6(2) .
N1 Si2 C4 113.02(17) .
N1 Si2 C5 115.11(17) .
C4 Si2 C5 108.8(2) .
N1 Si2 C6 107.37(16) .
C4 Si2 C6 107.2(2) .
C5 Si2 C6 104.73(18) .
N2 Si3 C9 115.84(18) .
N2 Si3 C8 113.1(2) .
C9 Si3 C8 107.9(2) .
N2 Si3 C7 106.76(17) .
C9 Si3 C7 105.1(2) .
C8 Si3 C7 107.6(2) .
C13 O1 Th1 171.13(19) .
C32 O2 Th1 174.4(2) .
C40 C39 C44 118.0(3) .
C40 C39 C32 124.4(3) .
C44 C39 C32 117.6(3) .
C28 C27 C26 120.9(3) .
C20 C21 C22 120.4(3) .
C21 C20 C25 118.6(3) .
C21 C20 C13 122.3(3) .
C25 C20 C13 119.0(3) .
O1 C13 C14 108.1(3) .
O1 C13 C20 108.3(3) .
C14 C13 C20 111.7(3) .
O1 C13 C26 109.2(3) .
C14 C13 C26 110.8(3) .
C20 C13 C26 108.6(3) .
O2 C32 C45 110.7(3) .
O2 C32 C33 107.1(3) .
C45 C32 C33 112.4(3) .
O2 C32 C39 107.0(3) .
C45 C32 C39 107.5(3) .
C33 C32 C39 112.0(3) .
C37 C38 C33 121.6(3) .
C31 C26 C27 118.3(3) .
C31 C26 C13 120.5(3) .
C27 C26 C13 121.1(3) .
C29 C30 C31 120.3(3) .
C19 C14 C15 118.5(3) .
C19 C14 C13 123.0(3) .
C15 C14 C13 118.5(3) .
C38 C33 C34 117.3(3) .
C38 C33 C32 123.6(3) .
C34 C33 C32 119.1(3) .
C24 C25 C20 121.3(3) .
C14 C19 C18 120.8(3) .
C34 C35 C36 120.0(3) .
C35 C34 C33 121.6(3) .
C29 C28 C27 120.4(3) .
C23 C22 C21 119.9(3) .
C30 C29 C28 119.4(3) .
C16 C15 C14 120.6(4) .
C35 C36 C37 119.6(4) .
C26 C31 C30 120.6(3) .
C39 C44 C43 121.1(4) .
C25 C24 C23 119.6(3) .
C39 C40 C41 120.6(4) .
C38 C37 C36 119.9(3) .
C18 C17 C16 119.8(3) .
C17 C18 C19 119.9(4) .
C17 C16 C15 120.4(4) .
C22 C23 C24 120.2(3) .
C41 C42 C43 120.0(4) .
C42 C41 C40 120.7(4) .
C42 C43 C44 119.5(4) .
C49 C50 C45 120.6(3) .
C46 C45 C50 117.9(3) .
C46 C45 C32 119.9(3) .
C50 C45 C32 122.1(3) .
C47 C46 C45 121.7(3) .
C49 C48 C47 119.1(4) .
C46 C47 C48 120.2(4) .
C48 C49 C50 120.5(3) .
C51 C51 C52 115.3(5) 2_766
C51 C52 C53 115.5(4) .

loop_
_geom_bond_atom_site_label_1
_geom_bond_atom_site_label_2
_geom_bond_distance
_geom_bond_site_symmetry_2
Th1 O2 2.123(2) .
Th1 O1 2.131(2) .
Th1 N1 2.358(3) .
Th1 N2 2.367(3) .
N1 Si2 1.731(3) .
N1 Si1 1.733(3) .
N2 Si3 1.718(3) .
N2 Si4 1.727(3) .
Si1 C2 1.852(4) .
Si1 C1 1.862(4) .
Si1 C3 1.872(4) .
Si4 C12 1.862(4) .
Si4 C10 1.869(4) .
Si4 C11 1.878(4) .
Si2 C4 1.862(4) .
Si2 C5 1.871(4) .
Si2 C6 1.884(4) .
Si3 C9 1.868(5) .
Si3 C8 1.872(4) .
Si3 C7 1.889(5) .
O1 C13 1.421(4) .
O2 C32 1.440(4) .
C39 C40 1.387(5) .
C39 C44 1.392(5) .
C39 C32 1.536(5) .
C27 C28 1.383(5) .
C27 C26 1.390(5) .
C21 C20 1.385(5) .
C21 C22 1.400(5) .
C20 C25 1.394(5) .
C20 C13 1.543(4) .
C13 C14 1.540(4) .
C13 C26 1.544(4) .
C32 C45 1.530(5) .
C32 C33 1.531(5) .
C38 C37 1.387(5) .
C38 C33 1.390(5) .
C26 C31 1.386(5) .
C30 C29 1.378(5) .
C30 C31 1.394(5) .
C14 C19 1.385(5) .
C14 C15 1.396(5) .
C33 C34 1.405(5) .
C25 C24 1.379(5) .
C19 C18 1.406(5) .
C35 C34 1.379(5) .
C35 C36 1.385(5) .
C28 C29 1.380(5) .
C22 C23 1.375(5) .
C15 C16 1.390(5) .
C36 C37 1.388(5) .
C44 C43 1.399(5) .
C24 C23 1.387(5) .
C40 C41 1.391(5) .
C17 C18 1.377(6) .
C17 C16 1.382(6) .
C42 C41 1.368(6) .
C42 C43 1.377(6) .
C50 C49 1.385(5) .
C50 C45 1.395(5) .
C45 C46 1.387(5) .
C46 C47 1.370(5) .
C48 C49 1.382(5) .
C48 C47 1.389(5) .
C51 C51 1.495(9) 2_766
C51 C52 1.500(7) .
C52 C53 1.535(7) .
